data_2208395
loop_
_publ_author_name
'Kakeya, Masaki'
'Fujihara, Takashi'
'Nagasawa, Akira'

_publ_section_title
;
 Di-\m-chloro-\m-(dimethyl sulfide)-bis[dichloro(dimethyl
 sulfide)niobium(III)]
;
_journal_coeditor_code OB6606
_journal_issue 3
_journal_name_full 'Acta Crystallographica Section E'
_journal_page_first m553
_journal_page_last m554
_journal_paper_doi 10.1107/S1600536806005149
_journal_volume 62
_journal_year 2006
_chemical_formula_iupac '[Nb2 Cl6 (C2 H6 S)3]'
_chemical_formula_moiety 'C6 H18 Cl6 Nb2 S3'
_chemical_formula_sum 'C6 H18 Cl6 Nb2 S3'
_chemical_formula_weight 584.90
_chemical_name_systematic
;Di-\m-chloro-\m-(dimethyl sulfide)-bis[dichloro(dimethyl
 sulfide)niobium(III)]
;
_space_group_IT_number 14
_symmetry_cell_setting monoclinic
_symmetry_space_group_name_Hall '-P 2ybc'
_symmetry_space_group_name_H-M 'P 1 21/c 1'
_atom_sites_solution_hydrogens geom
_atom_sites_solution_primary direct
_atom_sites_solution_secondary difmap
_cell_angle_alpha 90.00
_cell_angle_beta 100.040(2)
_cell_angle_gamma 90.00
_cell_formula_units_Z 4
_cell_length_a 8.0002(8)
_cell_length_b 11.3868(11)
_cell_length_c 21.446(2)
_cell_measurement_reflns_used 7953
_cell_measurement_temperature 173(2)
_cell_measurement_theta_max 27.92
_cell_measurement_theta_min 2.59
_cell_volume 1923.7(3)
_computing_cell_refinement 'SAINT-W2K/NT (Bruker, 2003)'
_computing_data_collection 'SMART-W2K/NT (Bruker, 2003)'
_computing_data_reduction SAINT-W2K/NT
_computing_molecular_graphics 'ORTEP-3 for Windows (Farrugia, 1997)'
_computing_publication_material SHELXTL-NT
_computing_structure_refinement SHELXTL-NT
_computing_structure_solution 'SHELXTL-NT (Bruker, 2003)'
_diffrn_ambient_temperature 173(2)
_diffrn_detector_area_resol_mean 8.366
_diffrn_measured_fraction_theta_full 0.993
_diffrn_measured_fraction_theta_max 0.993
_diffrn_measurement_device_type 'Bruker SMART APEX CCD area-detector'
_diffrn_measurement_method '\f and \w'
_diffrn_radiation_monochromator graphite
_diffrn_radiation_source 'fine-focus sealed tube'
_diffrn_radiation_type MoK\a
_diffrn_radiation_wavelength 0.71073
_diffrn_reflns_av_R_equivalents 0.0220
_diffrn_reflns_av_sigmaI/netI 0.0248
_diffrn_reflns_limit_h_max 10
_diffrn_reflns_limit_h_min -7
_diffrn_reflns_limit_k_max 14
_diffrn_reflns_limit_k_min -13
_diffrn_reflns_limit_l_max 25
_diffrn_reflns_limit_l_min -28
_diffrn_reflns_number 13709
_diffrn_reflns_theta_full 27.93
_diffrn_reflns_theta_max 27.93
_diffrn_reflns_theta_min 1.93
_diffrn_standards_decay_% 0
_diffrn_standards_interval_time 150
_diffrn_standards_number 282
_exptl_absorpt_coefficient_mu 2.330
_exptl_absorpt_correction_T_max 0.403
_exptl_absorpt_correction_T_min 0.390
_exptl_absorpt_correction_type multi-scan
_exptl_absorpt_process_details '(SADABS; Sheldrick, 1996)'
_exptl_crystal_colour violet
_exptl_crystal_density_diffrn 2.020
_exptl_crystal_density_method 'not measured'
_exptl_crystal_description block
_exptl_crystal_F_000 1144
_exptl_crystal_size_max 0.41
_exptl_crystal_size_mid 0.40
_exptl_crystal_size_min 0.39
_refine_diff_density_max 0.397
_refine_diff_density_min -0.615
_refine_ls_extinction_method none
_refine_ls_goodness_of_fit_ref 1.096
_refine_ls_hydrogen_treatment constr
_refine_ls_matrix_type full
_refine_ls_number_parameters 160
_refine_ls_number_reflns 4586
_refine_ls_number_restraints 0
_refine_ls_restrained_S_all 1.096
_refine_ls_R_factor_all 0.0255
_refine_ls_R_factor_gt 0.0228
_refine_ls_shift/su_max 0.000
_refine_ls_shift/su_mean 0.000
_refine_ls_structure_factor_coef Fsqd
_refine_ls_weighting_details 'calc w=1/[\s^2^(Fo^2^)+(0.0255P)^2^+0.7014P] where P=(Fo^2^+2Fc^2^)/3'
_refine_ls_weighting_scheme calc
_refine_ls_wR_factor_gt 0.0548
_refine_ls_wR_factor_ref 0.0558
_reflns_number_gt 4293
_reflns_number_total 4586
_reflns_threshold_expression I>2\s(I)
_cod_data_source_file ob6606.cif
_cod_data_source_block I
_cod_depositor_comments
;
The following automatic conversions were performed:
'_symmetry_cell_setting' value 'Monoclinic' changed to 'monoclinic'
according to '/home/saulius/struct/CIF-dictionaries/cif_core.dic'
dictionary named 'cif_core.dic' version 2.4.1 from 2010-06-29.

Automatic conversion script
Id: cif_fix_enum 1527 2010-12-29 10:47:43Z saulius 

The following automatic conversions were performed:

'_symmetry_cell_setting' value 'Monoclinic' changed to 'monoclinic'
according to /home/saulius/struct/CIF-dictionaries/cif_core.dic
dictionary named 'cif_core.dic' version 2.4.1 from 2010-06-29.

Automatic conversion script
Id: cif_fix_values 1715 2011-07-08 13:25:40Z adriana 
;
_cod_original_sg_symbol_H-M 'P 21/c'
_cod_database_code 2208395
_cod_database_fobs_code 2208395

loop_
_symmetry_equiv_pos_as_xyz
'x, y, z'
'-x, y+1/2, -z+1/2'
'-x, -y, -z'
'x, -y-1/2, z-1/2'

loop_
_atom_site_type_symbol
_atom_site_label
_atom_site_fract_x
_atom_site_fract_y
_atom_site_fract_z
_atom_site_U_iso_or_equiv
_atom_site_adp_type
_atom_site_calc_flag
_atom_site_refinement_flags
_atom_site_occupancy
C C1 0.0180(3) 0.4861(3) 0.22772(15) 0.0466(7) Uani d . 1
H H1A -0.0422 0.4910 0.2637 0.070 Uiso calc R 1
H H1B -0.0049 0.4099 0.2068 0.070 Uiso calc R 1
H H1C -0.0212 0.5491 0.1976 0.070 Uiso calc R 1
C C2 0.2499(5) 0.6379(3) 0.29723(16) 0.0571(9) Uani d . 1
H H2A 0.2103 0.7014 0.2674 0.086 Uiso calc R 1
H H2B 0.3670 0.6536 0.3178 0.086 Uiso calc R 1
H H2C 0.1769 0.6335 0.3294 0.086 Uiso calc R 1
C C3 0.4407(3) 0.0023(2) 0.35202(12) 0.0313(5) Uani d . 1
H H3A 0.5156 -0.0165 0.3218 0.047 Uiso calc R 1
H H3B 0.3221 -0.0024 0.3307 0.047 Uiso calc R 1
H H3C 0.4601 -0.0539 0.3872 0.047 Uiso calc R 1
C C4 0.7109(3) 0.1425(2) 0.41139(12) 0.0322(5) Uani d . 1
H H4A 0.7341 0.0829 0.4448 0.048 Uiso calc R 1
H H4B 0.7510 0.2192 0.4286 0.048 Uiso calc R 1
H H4C 0.7701 0.1216 0.3766 0.048 Uiso calc R 1
C C5 0.0669(5) 0.2174(3) 0.57307(14) 0.0523(9) Uani d . 1
H H5A 0.1801 0.1933 0.5944 0.079 Uiso calc R 1
H H5B 0.0066 0.1494 0.5520 0.079 Uiso calc R 1
H H5C 0.0031 0.2491 0.6044 0.079 Uiso calc R 1
C C6 0.1982(3) 0.4386(2) 0.56653(13) 0.0373(6) Uani d . 1
H H6A 0.1270 0.4648 0.5967 0.056 Uiso calc R 1
H H6B 0.2242 0.5056 0.5412 0.056 Uiso calc R 1
H H6C 0.3040 0.4054 0.5897 0.056 Uiso calc R 1
Cl Cl1 0.27498(8) 0.21144(6) 0.23471(3) 0.03306(13) Uani d . 1
Cl Cl2 0.62429(7) 0.38770(5) 0.31438(3) 0.02848(12) Uani d . 1
Cl Cl3 0.05892(6) 0.30142(5) 0.35368(3) 0.02479(11) Uani d . 1
Cl Cl4 0.35345(7) 0.45582(5) 0.42247(3) 0.02528(11) Uani d . 1
Cl Cl5 0.15869(7) 0.06066(5) 0.44884(3) 0.03027(13) Uani d . 1
Cl Cl6 0.51466(8) 0.23977(5) 0.53243(3) 0.03222(13) Uani d . 1
Nb Nb1 0.35266(2) 0.322651(17) 0.329589(9) 0.01881(6) Uani d . 1
Nb Nb2 0.29486(2) 0.245439(16) 0.442356(9) 0.01880(6) Uani d . 1
S S1 0.24129(8) 0.50127(6) 0.25530(3) 0.03072(13) Uani d . 1
S S2 0.48567(7) 0.14932(5) 0.38231(3) 0.02141(11) Uani d . 1
S S3 0.08671(8) 0.32853(6) 0.51513(3) 0.02923(13) Uani d . 1

loop_
_atom_site_aniso_label
_atom_site_aniso_U_11
_atom_site_aniso_U_22
_atom_site_aniso_U_33
_atom_site_aniso_U_12
_atom_site_aniso_U_13
_atom_site_aniso_U_23
C1 0.0321(14) 0.0514(18) 0.0520(17) 0.0103(12) -0.0045(13) 0.0202(14)
C2 0.077(2) 0.0322(16) 0.057(2) 0.0041(15) -0.0006(18) 0.0097(14)
C3 0.0367(13) 0.0250(12) 0.0347(13) 0.0027(10) 0.0125(11) 0.0004(10)
C4 0.0205(11) 0.0420(14) 0.0323(13) 0.0061(10) -0.0002(10) 0.0068(11)
C5 0.086(2) 0.0441(17) 0.0354(16) -0.0268(16) 0.0334(16) -0.0066(13)
C6 0.0425(15) 0.0332(14) 0.0377(14) -0.0052(11) 0.0111(12) -0.0112(11)
Cl1 0.0355(3) 0.0403(3) 0.0219(3) 0.0005(3) 0.0010(2) -0.0053(2)
Cl2 0.0218(3) 0.0330(3) 0.0318(3) -0.0034(2) 0.0079(2) 0.0048(2)
Cl3 0.0166(2) 0.0343(3) 0.0231(3) 0.0008(2) 0.0024(2) 0.0028(2)
Cl4 0.0307(3) 0.0212(3) 0.0247(3) -0.0037(2) 0.0068(2) -0.0005(2)
Cl5 0.0345(3) 0.0249(3) 0.0334(3) -0.0080(2) 0.0114(2) 0.0013(2)
Cl6 0.0316(3) 0.0389(3) 0.0229(3) 0.0017(2) -0.0045(2) 0.0017(2)
Nb1 0.01661(10) 0.02206(10) 0.01772(10) 0.00097(7) 0.00287(7) 0.00293(7)
Nb2 0.01862(10) 0.02035(10) 0.01727(10) -0.00148(7) 0.00269(7) 0.00165(7)
S1 0.0295(3) 0.0354(3) 0.0288(3) 0.0091(2) 0.0092(2) 0.0132(2)
S2 0.0190(3) 0.0230(3) 0.0220(3) 0.00182(19) 0.0030(2) 0.0032(2)
S3 0.0260(3) 0.0391(3) 0.0235(3) -0.0026(2) 0.0067(2) -0.0047(2)

loop_
_atom_type_symbol
_atom_type_description
_atom_type_scat_dispersion_real
_atom_type_scat_dispersion_imag
_atom_type_scat_source
C C 0.0033 0.0016 'International Tables Vol C Tables 4.2.6.8 and 6.1.1.4'
H H 0.0000 0.0000 'International Tables Vol C Tables 4.2.6.8 and 6.1.1.4'
S S 0.1246 0.1234 'International Tables Vol C Tables 4.2.6.8 and 6.1.1.4'
Cl Cl 0.1484 0.1585 'International Tables Vol C Tables 4.2.6.8 and 6.1.1.4'
Nb Nb -2.0727 0.6215 'International Tables Vol C Tables 4.2.6.8 and 6.1.1.4'

loop_
_geom_angle_atom_site_label_1
_geom_angle_atom_site_label_2
_geom_angle_atom_site_label_3
_geom_angle
_geom_angle_publ_flag
S1 C1 H1A 109.5 no
S1 C1 H1B 109.5 no
H1A C1 H1B 109.5 no
S1 C1 H1C 109.5 no
H1A C1 H1C 109.5 no
H1B C1 H1C 109.5 no
S1 C2 H2A 109.5 no
S1 C2 H2B 109.5 no
H2A C2 H2B 109.5 no
S1 C2 H2C 109.5 no
H2A C2 H2C 109.5 no
H2B C2 H2C 109.5 no
S2 C3 H3A 109.5 no
S2 C3 H3B 109.5 no
H3A C3 H3B 109.5 no
S2 C3 H3C 109.5 no
H3A C3 H3C 109.5 no
H3B C3 H3C 109.5 no
S2 C4 H4A 109.5 no
S2 C4 H4B 109.5 no
H4A C4 H4B 109.5 no
S2 C4 H4C 109.5 no
H4A C4 H4C 109.5 no
H4B C4 H4C 109.5 no
S3 C5 H5A 109.5 no
S3 C5 H5B 109.5 no
H5A C5 H5B 109.5 no
S3 C5 H5C 109.5 no
H5A C5 H5C 109.5 no
H5B C5 H5C 109.5 no
S3 C6 H6A 109.5 no
S3 C6 H6B 109.5 no
H6A C6 H6B 109.5 no
S3 C6 H6C 109.5 no
H6A C6 H6C 109.5 no
H6B C6 H6C 109.5 no
Nb1 Cl3 Nb2 64.735(15) yes
Nb2 Cl4 Nb1 65.120(15) yes
Cl2 Nb1 Cl1 99.05(2) no
Cl2 Nb1 S2 88.87(2) no
Cl1 Nb1 S2 89.63(2) no
Cl2 Nb1 Cl4 92.58(2) no
Cl1 Nb1 Cl4 164.76(2) no
S2 Nb1 Cl4 100.48(2) no
Cl2 Nb1 Cl3 166.87(2) no
Cl1 Nb1 Cl3 90.60(2) no
S2 Nb1 Cl3 100.160(19) no
Cl4 Nb1 Cl3 76.495(19) no
Cl2 Nb1 S1 84.11(2) no
Cl1 Nb1 S1 83.33(2) no
S2 Nb1 S1 169.14(2) yes
Cl4 Nb1 S1 88.13(2) no
Cl3 Nb1 S1 88.211(19) no
Cl2 Nb1 Nb2 122.097(16) no
Cl1 Nb1 Nb2 122.260(19) no
S2 Nb1 Nb2 56.285(14) yes
Cl4 Nb1 Nb2 57.248(15) no
Cl3 Nb1 Nb2 57.857(13) no
S1 Nb1 Nb2 134.573(16) no
Cl6 Nb2 Cl5 102.10(2) no
Cl6 Nb2 S2 88.53(2) no
Cl5 Nb2 S2 88.22(2) no
Cl6 Nb2 Cl4 91.75(2) no
Cl5 Nb2 Cl4 163.68(2) no
S2 Nb2 Cl4 100.870(19) no
Cl6 Nb2 Cl3 166.57(2) no
Cl5 Nb2 Cl3 88.71(2) no
S2 Nb2 Cl3 99.89(2) no
Cl4 Nb2 Cl3 76.461(19) no
Cl6 Nb2 S3 89.02(2) no
Cl5 Nb2 S3 86.58(2) no
S2 Nb2 S3 173.66(2) yes
Cl4 Nb2 S3 85.05(2) no
Cl3 Nb2 S3 83.63(2) no
Cl6 Nb2 Nb1 121.427(18) no
Cl5 Nb2 Nb1 119.542(16) no
S2 Nb2 Nb1 56.391(14) no
Cl4 Nb2 Nb1 57.632(13) no
Cl3 Nb2 Nb1 57.408(14) no
S3 Nb2 Nb1 129.643(17) no
C1 S1 C2 101.44(16) no
C1 S1 Nb1 109.72(10) no
C2 S1 Nb1 112.74(11) no
C4 S2 C3 102.02(12) no
C4 S2 Nb2 121.33(9) no
C3 S2 Nb2 120.31(8) no
C4 S2 Nb1 121.81(9) no
C3 S2 Nb1 122.82(9) no
Nb2 S2 Nb1 67.324(16) no
C6 S3 C5 99.25(14) no
C6 S3 Nb2 108.33(9) no
C5 S3 Nb2 107.22(11) no

loop_
_geom_bond_atom_site_label_1
_geom_bond_atom_site_label_2
_geom_bond_distance
_geom_bond_publ_flag
C1 S1 1.789(3) no
C1 H1A 0.9800 no
C1 H1B 0.9800 no
C1 H1C 0.9800 no
C2 S1 1.793(3) no
C2 H2A 0.9800 no
C2 H2B 0.9800 no
C2 H2C 0.9800 no
C3 S2 1.809(2) no
C3 H3A 0.9800 no
C3 H3B 0.9800 no
C3 H3C 0.9800 no
C4 S2 1.803(2) no
C4 H4A 0.9800 no
C4 H4B 0.9800 no
C4 H4C 0.9800 no
C5 S3 1.800(3) no
C5 H5A 0.9800 no
C5 H5B 0.9800 no
C5 H5C 0.9800 no
C6 S3 1.800(3) no
C6 H6A 0.9800 no
C6 H6B 0.9800 no
C6 H6C 0.9800 no
Cl1 Nb1 2.3853(6) yes
Cl2 Nb1 2.3715(6) yes
Cl3 Nb1 2.5043(6) yes
Cl4 Nb1 2.5026(6) yes
Cl3 Nb2 2.5168(6) yes
Cl4 Nb2 2.4920(6) yes
Cl5 Nb2 2.3845(6) yes
Cl6 Nb2 2.3756(6) yes
Nb1 S2 2.4262(6) yes
Nb1 S1 2.6409(6) yes
Nb1 Nb2 2.6880(3) yes
Nb2 S2 2.4233(6) yes
Nb2 S3 2.6477(6) yes

loop_
_geom_torsion_atom_site_label_1
_geom_torsion_atom_site_label_2
_geom_torsion_atom_site_label_3
_geom_torsion_atom_site_label_4
_geom_torsion
_geom_torsion_publ_flag
Nb2 Cl4 Nb1 Cl2 -127.117(18) no
Nb2 Cl4 Nb1 Cl1 93.06(8) no
Nb2 Cl4 Nb1 S2 -37.794(18) no
Nb2 Cl4 Nb1 Cl3 60.257(16) no
Nb2 Cl4 Nb1 S1 148.867(18) no
Nb2 Cl3 Nb1 Cl2 -93.95(9) no
Nb2 Cl3 Nb1 Cl1 128.60(2) no
Nb2 Cl3 Nb1 S2 38.869(18) no
Nb2 Cl3 Nb1 Cl4 -59.589(17) no
Nb2 Cl3 Nb1 S1 -148.092(19) no
Nb1 Cl4 Nb2 Cl6 126.74(2) no
Nb1 Cl4 Nb2 Cl5 -84.99(7) no
Nb1 Cl4 Nb2 S2 37.905(18) no
Nb1 Cl4 Nb2 Cl3 -59.778(16) no
Nb1 Cl4 Nb2 S3 -144.399(18) no
Nb1 Cl3 Nb2 Cl6 89.27(9) no
Nb1 Cl3 Nb2 Cl5 -126.855(18) no
Nb1 Cl3 Nb2 S2 -38.887(18) no
Nb1 Cl3 Nb2 Cl4 60.024(16) no
Nb1 Cl3 Nb2 S3 146.446(19) no
Cl2 Nb1 Nb2 Cl6 0.28(3) no
Cl1 Nb1 Nb2 Cl6 128.26(3) no
S2 Nb1 Nb2 Cl6 63.75(3) no
Cl4 Nb1 Nb2 Cl6 -69.83(2) no
Cl3 Nb1 Nb2 Cl6 -164.20(3) no
S1 Nb1 Nb2 Cl6 -116.33(3) no
Cl2 Nb1 Nb2 Cl5 -128.67(3) no
Cl1 Nb1 Nb2 Cl5 -0.69(3) no
S2 Nb1 Nb2 Cl5 -65.20(3) no
Cl4 Nb1 Nb2 Cl5 161.23(3) no
Cl3 Nb1 Nb2 Cl5 66.85(2) no
S1 Nb1 Nb2 Cl5 114.72(3) no
Cl2 Nb1 Nb2 S2 -63.47(3) no
Cl1 Nb1 Nb2 S2 64.51(3) no
Cl4 Nb1 Nb2 S2 -133.58(2) no
Cl3 Nb1 Nb2 S2 132.05(2) no
S1 Nb1 Nb2 S2 179.92(3) no
Cl2 Nb1 Nb2 Cl4 70.11(2) no
Cl1 Nb1 Nb2 Cl4 -161.92(3) no
S2 Nb1 Nb2 Cl4 133.58(2) no
Cl3 Nb1 Nb2 Cl4 -94.37(2) no
S1 Nb1 Nb2 Cl4 -46.50(3) no
Cl2 Nb1 Nb2 Cl3 164.48(3) no
Cl1 Nb1 Nb2 Cl3 -67.54(3) no
S2 Nb1 Nb2 Cl3 -132.05(2) no
Cl4 Nb1 Nb2 Cl3 94.37(2) no
S1 Nb1 Nb2 Cl3 47.87(3) no
Cl2 Nb1 Nb2 S3 118.97(3) no
Cl1 Nb1 Nb2 S3 -113.05(3) no
S2 Nb1 Nb2 S3 -177.56(3) no
Cl4 Nb1 Nb2 S3 48.87(3) no
Cl3 Nb1 Nb2 S3 -45.51(3) no
S1 Nb1 Nb2 S3 2.36(3) no
Cl2 Nb1 S1 C1 165.16(12) no
Cl1 Nb1 S1 C1 65.30(12) no
S2 Nb1 S1 C1 115.20(16) no
Cl4 Nb1 S1 C1 -102.05(12) no
Cl3 Nb1 S1 C1 -25.51(12) no
Nb2 Nb1 S1 C1 -64.43(12) no
Cl2 Nb1 S1 C2 -82.59(14) no
Cl1 Nb1 S1 C2 177.55(14) no
S2 Nb1 S1 C2 -132.55(17) no
Cl4 Nb1 S1 C2 10.20(14) no
Cl3 Nb1 S1 C2 86.74(14) no
Nb2 Nb1 S1 C2 47.82(14) no
Cl6 Nb2 S2 C4 -15.56(10) no
Cl5 Nb2 S2 C4 -117.71(10) no
Cl4 Nb2 S2 C4 75.95(10) no
Cl3 Nb2 S2 C4 153.91(10) no
Nb1 Nb2 S2 C4 114.49(10) no
Cl6 Nb2 S2 C3 114.10(10) no
Cl5 Nb2 S2 C3 11.95(10) no
Cl4 Nb2 S2 C3 -154.40(10) no
Cl3 Nb2 S2 C3 -76.43(10) no
Nb1 Nb2 S2 C3 -115.86(10) no
Cl6 Nb2 S2 Nb1 -130.043(19) no
Cl5 Nb2 S2 Nb1 127.804(19) no
Cl4 Nb2 S2 Nb1 -38.539(18) no
Cl3 Nb2 S2 Nb1 39.427(18) no
Cl2 Nb1 S2 C4 16.88(10) no
Cl1 Nb1 S2 C4 115.93(10) no
Cl4 Nb1 S2 C4 -75.54(10) no
Cl3 Nb1 S2 C4 -153.52(10) no
S1 Nb1 S2 C4 66.49(16) no
Nb2 Nb1 S2 C4 -113.82(10) no
Cl2 Nb1 S2 C3 -116.88(10) no
Cl1 Nb1 S2 C3 -17.83(10) no
Cl4 Nb1 S2 C3 150.70(10) no
Cl3 Nb1 S2 C3 72.71(10) no
S1 Nb1 S2 C3 -67.27(15) no
Nb2 Nb1 S2 C3 112.41(10) no
Cl2 Nb1 S2 Nb2 130.702(18) no
Cl1 Nb1 S2 Nb2 -130.24(2) no
Cl4 Nb1 S2 Nb2 38.287(18) no
Cl3 Nb1 S2 Nb2 -39.701(18) no
S1 Nb1 S2 Nb2 -179.69(11) no
Cl6 Nb2 S3 C6 43.26(10) no
Cl5 Nb2 S3 C6 145.44(10) no
Cl4 Nb2 S3 C6 -48.59(10) no
Cl3 Nb2 S3 C6 -125.48(10) no
Nb1 Nb2 S3 C6 -88.27(10) no
Cl6 Nb2 S3 C5 -63.00(12) no
Cl5 Nb2 S3 C5 39.18(12) no
Cl4 Nb2 S3 C5 -154.85(12) no
Cl3 Nb2 S3 C5 128.26(12) no
Nb1 Nb2 S3 C5 165.47(12) no
